data_2100416
loop_
_publ_author_name
'Jurchescu, Oana D.'
'Meetsma, Auke'
'Palstra, Thomas T.M.'

_publ_section_title
;
 Low-temperature structure of rubrene single crystals grown by vapor
 transport
;
_journal_coeditor_code BK5027
_journal_issue 2
_journal_name_full 'Acta Crystallographica Section B'
_journal_page_first 330
_journal_page_last 334
_journal_paper_doi 10.1107/S0108768106003053
_journal_volume 62
_journal_year 2006
_chemical_formula_moiety 'C42 H28'
_chemical_formula_sum 'C42 H28'
_chemical_formula_weight 532.68
_chemical_name_systematic ' ?'
_space_group_IT_number 64
_symmetry_cell_setting orthorhombic
_symmetry_space_group_name_Hall '-C 2ac 2'
_symmetry_space_group_name_H-M 'C m c a'
_atom_sites_solution_hydrogens geom
_atom_sites_solution_primary direct
_atom_sites_solution_secondary direct
_cell_angle_alpha 90
_cell_angle_beta 90
_cell_angle_gamma 90
_cell_formula_units_Z 4
_cell_length_a 26.938(5)
_cell_length_b 7.2110(10)
_cell_length_c 14.461(3)
_cell_measurement_reflns_used 3697
_cell_measurement_temperature 275.0(10)
_cell_measurement_theta_max 27.19
_cell_measurement_theta_min 2.82
_cell_volume 2809.0(9)
_computing_cell_refinement 'SAINT, Bruker Version 6.02A, 2000'
_computing_data_collection 'SMART, Bruker Version 5.624, 2001'
_computing_data_reduction 'XPREP, Bruker Version 5.1/NT, 2000'
_computing_molecular_graphics
;
 PLUTO (Meetsma, 2004)
 PLATON (Spek, 2003)
;
_computing_publication_material 'PLATON (Spek, 2003)'
_computing_structure_refinement 'SHELXL-97 (Sheldrick, 1997)'
_computing_structure_solution
;
 SIR-97 (Altomare et al., 1999)
;
_diffrn_ambient_temperature 275.0(10)
_diffrn_detector_area_resol_mean '4096x4096 / 62x62 (binned 512)'
_diffrn_measured_fraction_theta_full 0.998
_diffrn_measured_fraction_theta_max 0.998
_diffrn_measurement_device_type
;
  Bruker Smart Apex; CCD area detector
;
_diffrn_measurement_method 'phi and omega scans'
_diffrn_radiation_monochromator 'parallel mounted graphite'
_diffrn_radiation_source 'fine focus sealed Siemens Mo tube '
_diffrn_radiation_type MoK\a
_diffrn_radiation_wavelength 0.71073
_diffrn_reflns_av_R_equivalents 0.0503
_diffrn_reflns_av_sigmaI/netI 0.0511
_diffrn_reflns_limit_h_max 28
_diffrn_reflns_limit_h_min -33
_diffrn_reflns_limit_k_max 9
_diffrn_reflns_limit_k_min -9
_diffrn_reflns_limit_l_max 18
_diffrn_reflns_limit_l_min -18
_diffrn_reflns_number 10370
_diffrn_reflns_reduction_process
;
 Intensity data were corrected for Lorentz and polarization
  effects, decay and absorption and reduced to F~o~^2^
  using SAINT (Bruker, 2000) and SADABS (Sheldrick, 2001)
;
_diffrn_reflns_theta_full 25.00
_diffrn_reflns_theta_max 26.37
_diffrn_reflns_theta_min 3.20
_diffrn_standards_decay_% 0
_diffrn_standards_number 0
_exptl_absorpt_coefficient_mu 0.071
_exptl_absorpt_correction_T_max 0.9957
_exptl_absorpt_correction_T_min 0.9477
_exptl_absorpt_correction_type multi-scan
_exptl_absorpt_process_details '(SADABS, Sheldrick, Bruker, 2000))'
_exptl_crystal_colour orange
_exptl_crystal_density_diffrn 1.259
_exptl_crystal_density_method 'not measured'
_exptl_crystal_description platelet
_exptl_crystal_F_000 1120
_exptl_crystal_size_max 0.51
_exptl_crystal_size_mid 0.45
_exptl_crystal_size_min 0.03
_refine_diff_density_max 0.174
_refine_diff_density_min -0.156
_refine_ls_extinction_method none
_refine_ls_goodness_of_fit_ref 1.050
_refine_ls_hydrogen_treatment refall
_refine_ls_matrix_type full
_refine_ls_number_parameters 124
_refine_ls_number_reflns 1466
_refine_ls_number_restraints 0
_refine_ls_restrained_S_all 1.050
_refine_ls_R_factor_all 0.0675
_refine_ls_R_factor_gt 0.0419
_refine_ls_shift/su_max 0.000
_refine_ls_shift/su_mean 0.000
_refine_ls_structure_factor_coef Fsqd
_refine_ls_weighting_details
;calc w=1/[\s^2^(Fo^2^)+(0.0656P)^2^+0.4032P]
 where P=(Fo^2^+2Fc^2^)/3
;
_refine_ls_weighting_scheme calc
_refine_ls_wR_factor_gt 0.1097
_refine_ls_wR_factor_ref 0.1248
_reflns_number_gt 1036
_reflns_number_total 1466
_reflns_threshold_expression I>2\s(I)
_cod_data_source_file bk5027.cif
_cod_data_source_block 275K
_cod_depositor_comments
;
The following automatic conversions were performed:
'_symmetry_cell_setting' value 'Orthorhombic' changed to 'orthorhombic'
according to '/home/saulius/struct/CIF-dictionaries/cif_core.dic'
dictionary named 'cif_core.dic' version 2.4.1 from
2010-06-29.

'_exptl_absorpt_correction_type' value 'Multi-Scan' changed
to 'multi-scan' according to
'/home/saulius/struct/CIF-dictionaries/cif_core.dic' dictionary named
'cif_core.dic' version 2.4.1 from 2010-06-29.

Automatic conversion script
Id: cif_fix_enum 1527 2010-12-29 10:47:43Z saulius 

The following automatic conversions were performed:

'_symmetry_cell_setting' value 'Orthorhombic' changed to
'orthorhombic' according to
/home/saulius/struct/CIF-dictionaries/cif_core.dic dictionary named
'cif_core.dic' version 2.4.1 from
2010-06-29.

'_exptl_absorpt_correction_type' value 'Multi-Scan'
changed to 'multi-scan' according to
/home/saulius/struct/CIF-dictionaries/cif_core.dic dictionary named
'cif_core.dic' version 2.4.1 from 2010-06-29.

Automatic conversion script
Id: cif_fix_values 1715 2011-07-08 13:25:40Z adriana 
;
_cod_original_cell_volume 2809.1(9)
_cod_original_sg_symbol_Hall '-C 2bc 2'
_cod_database_code 2100416

loop_
_symmetry_equiv_pos_site_id
_symmetry_equiv_pos_as_xyz
1 x,y,z
2 -x,1/2-y,1/2+z
3 x,-y,-z
4 -x,1/2+y,1/2-z
5 -x,-y,-z
6 x,1/2+y,1/2-z
7 -x,y,z
8 x,1/2-y,1/2+z
9 1/2+x,1/2+y,z
10 1/2-x,-y,1/2+z
11 1/2+x,1/2-y,-z
12 1/2-x,y,1/2-z
13 1/2-x,1/2-y,-z
14 1/2+x,y,1/2-z
15 1/2-x,1/2+y,z
16 1/2+x,-y,1/2+z

loop_
_atom_site_aniso_label
_atom_site_aniso_U_11
_atom_site_aniso_U_22
_atom_site_aniso_U_33
_atom_site_aniso_U_12
_atom_site_aniso_U_13
_atom_site_aniso_U_23
C1 0.0327(11) 0.0304(10) 0.0251(9) 0.0000 0.0000 -0.0019(8)
C2 0.0346(9) 0.0310(7) 0.0248(7) 0.0035(6) 0.0017(6) -0.0013(6)
C3 0.0402(8) 0.0297(7) 0.0230(7) 0.0023(6) 0.0009(6) -0.0012(5)
C4 0.0454(11) 0.0365(8) 0.0343(8) 0.0069(7) 0.0020(7) 0.0043(7)
C5 0.0584(11) 0.0337(8) 0.0379(9) 0.0075(7) 0.0014(8) 0.0080(7)
C6 0.0340(9) 0.0351(7) 0.0295(7) 0.0033(6) -0.0003(6) 0.0063(6)
C7 0.0391(10) 0.0411(9) 0.0473(10) 0.0035(8) 0.0062(8) 0.0020(8)
C8 0.0383(11) 0.0596(11) 0.0700(13) 0.0077(9) 0.0104(9) 0.0108(10)
C9 0.0377(12) 0.0814(14) 0.0687(14) -0.0016(10) -0.0074(10) 0.0196(12)
C10 0.0566(13) 0.0780(13) 0.0452(11) -0.0076(11) -0.0159(9) 0.0001(10)
C11 0.0442(11) 0.0551(10) 0.0354(9) 0.0028(8) -0.0015(8) -0.0026(8)

loop_
_atom_site_type_symbol
_atom_site_label
_atom_site_fract_x
_atom_site_fract_y
_atom_site_fract_z
_atom_site_U_iso_or_equiv
_atom_site_thermal_displace_type
_atom_site_occupancy
C C1 0.02714(7) 0.00000 0.00000 0.0294(6) Uani 1.000
C C2 0.05290(5) -0.14318(18) 0.04901(9) 0.0301(4) Uani 1.000
C C3 0.02661(5) -0.29299(18) 0.08757(9) 0.0310(4) Uani 1.000
C C4 0.05169(7) -0.4439(2) 0.13369(10) 0.0387(5) Uani 1.000
C C5 0.02612(7) -0.5841(2) 0.17468(11) 0.0433(5) Uani 1.000
C C6 0.10704(6) -0.13275(19) 0.07255(10) 0.0329(4) Uani 1.000
C C7 0.14248(6) -0.2446(2) 0.03009(12) 0.0425(6) Uani 1.000
C C8 0.19109(7) -0.2464(3) 0.06060(15) 0.0560(7) Uani 1.000
C C9 0.20544(8) -0.1361(3) 0.13363(15) 0.0626(8) Uani 1.000
C C10 0.17115(8) -0.0238(3) 0.17662(14) 0.0599(7) Uani 1.000
C C11 0.12231(7) -0.0226(2) 0.14648(11) 0.0449(6) Uani 1.000
H H4 0.0890(7) -0.441(2) 0.1366(12) 0.053(5) Uiso 1.000
H H5 0.0450(6) -0.684(2) 0.2061(12) 0.053(5) Uiso 1.000
H H7 0.1322(6) -0.324(2) -0.0219(12) 0.048(5) Uiso 1.000
H H8 0.2160(7) -0.324(3) 0.0268(14) 0.078(6) Uiso 1.000
H H9 0.2404(9) -0.138(3) 0.1536(15) 0.083(7) Uiso 1.000
H H10 0.1794(8) 0.057(3) 0.2296(16) 0.085(7) Uiso 1.000
H H11 0.0964(7) 0.050(2) 0.1780(13) 0.054(5) Uiso 1.000

loop_
_atom_type_symbol
_atom_type_description
_atom_type_scat_dispersion_real
_atom_type_scat_dispersion_imag
_atom_type_scat_source
H H 0.0000 0.0000 'International Tables Vol C Tables 4.2.6.8 and 6.1.1.4'
C C 0.0033 0.0016 'International Tables Vol C Tables 4.2.6.8 and 6.1.1.4'

loop_
_geom_angle_atom_site_label_1
_geom_angle_atom_site_label_2
_geom_angle_atom_site_label_3
_geom_angle_site_symmetry_1
_geom_angle_site_symmetry_3
_geom_angle
_geom_angle_publ_flag
C2 C1 C2 . 3_555 122.02(15) no
C1 C1 C2 5_555 . 118.99(8) no
C1 C1 C2 5_555 3_555 118.99(8) no
C1 C2 C3 . . 120.39(13) no
C1 C2 C6 . . 123.20(12) no
C3 C2 C6 . . 115.98(12) no
C2 C3 C4 . . 121.75(13) no
C2 C3 C3 . 7_555 120.22(12) no
C3 C3 C4 7_555 . 117.89(13) no
C3 C4 C5 . . 121.65(16) no
C4 C5 C5 . 7_555 120.45(15) no
C2 C6 C7 . . 122.53(13) no
C2 C6 C11 . . 119.32(14) no
C7 C6 C11 . . 117.77(15) no
C6 C7 C8 . . 120.95(16) no
C7 C8 C9 . . 120.35(18) no
C8 C9 C10 . . 119.8(2) no
C9 C10 C11 . . 119.90(19) no
C6 C11 C10 . . 121.18(16) no
C3 C4 H4 . . 118.1(9) no
C5 C4 H4 . . 120.2(9) no
C4 C5 H5 . . 118.7(9) no
C5 C5 H5 7_555 . 120.8(9) no
C6 C7 H7 . . 118.7(9) no
C8 C7 H7 . . 120.3(9) no
C7 C8 H8 . . 119.0(11) no
C9 C8 H8 . . 120.6(11) no
C8 C9 H9 . . 119.0(13) no
C10 C9 H9 . . 121.1(13) no
C9 C10 H10 . . 123.1(13) no
C11 C10 H10 . . 117.0(13) no
C6 C11 H11 . . 116.7(11) no
C10 C11 H11 . . 122.1(11) no

loop_
_geom_bond_atom_site_label_1
_geom_bond_atom_site_label_2
_geom_bond_site_symmetry_2
_geom_bond_distance
_geom_bond_publ_flag
C1 C2 . 1.4317(16) no
C1 C2 3_555 1.4317(16) no
C1 C1 5_555 1.462(3) no
C2 C3 . 1.4069(19) no
C2 C6 . 1.500(2) no
C3 C4 . 1.444(2) no
C3 C3 7_555 1.4336(19) no
C4 C5 . 1.359(2) no
C5 C5 7_555 1.407(3) no
C6 C7 . 1.393(2) no
C6 C11 . 1.394(2) no
C7 C8 . 1.382(3) no
C8 C9 . 1.378(3) no
C9 C10 . 1.377(3) no
C10 C11 . 1.386(3) no
C4 H4 . 1.006(19) no
C5 H5 . 0.992(16) no
C7 H7 . 0.985(16) no
C8 H8 . 1.00(2) no
C9 H9 . 0.99(2) no
C10 H10 . 0.99(2) no
C11 H11 . 0.984(18) no

loop_
_geom_contact_atom_site_label_1
_geom_contact_atom_site_label_2
_geom_contact_distance
_geom_contact_site_symmetry_2
_geom_contact_publ_flag
C2 C11 3.594(2) 3_555 no
C4 C7 3.208(2) . no
C4 C11 3.589(2) . no
C6 C11 3.385(2) 3_555 no
C6 C6 2.841(2) 3_555 no
C6 C7 3.243(2) 3_555 no
C7 C4 3.208(2) . no
C7 C6 3.243(2) 3_555 no
C7 C11 3.245(2) 3_555 no
C11 C7 3.245(2) 3_555 no
C11 C6 3.385(2) 3_555 no
C11 C2 3.594(2) 3_555 no
C11 C4 3.589(2) . no
C4 H11 2.978(19) 6_545 no
C4 H5 2.985(16) 6_555 no
C5 H11 3.010(19) 6_545 no
C6 H4 2.457(15) . no
C7 H4 2.540(17) . no
C8 H8 2.849(19) 13_545 no
C9 H10 3.05(2) 6_545 no
C11 H7 3.092(16) 3_555 no
H4 C6 2.457(15) . no
H4 C7 2.540(17) . no
H5 H11 2.40(2) 1_545 no
H5 C4 2.985(16) 6_545 no
H7 C11 3.092(16) 3_555 no
H8 C8 2.849(19) 13_545 no
H8 H8 2.26(3) 13_545 no
H10 C9 3.05(2) 6_555 no
H11 H5 2.40(2) 1_565 no
H11 C4 2.978(19) 6_555 no
H11 C5 3.010(19) 6_555 no

loop_
_geom_torsion_atom_site_label_1
_geom_torsion_atom_site_label_2
_geom_torsion_atom_site_label_3
_geom_torsion_atom_site_label_4
_geom_torsion_site_symmetry_1
_geom_torsion_site_symmetry_3
_geom_torsion_site_symmetry_4
_geom_torsion
_geom_torsion_publ_flag
C2 C1 C2 C3 3_555 . . -172.82(11) no
C2 C1 C2 C6 3_555 . . 14.93(15) no
C1 C1 C2 C3 5_555 . . 7.18(14) no
C1 C1 C2 C6 5_555 . . -165.07(9) no
C1 C2 C3 C4 . . . 177.10(11) no
C1 C2 C3 C3 . . 7_555 -7.27(18) no
C6 C2 C3 C4 . . . -10.11(19) no
C6 C2 C3 C3 . . 7_555 165.52(12) no
C1 C2 C6 C7 . . . -109.65(15) no
C1 C2 C6 C11 . . . 77.62(17) no
C3 C2 C6 C7 . . . 77.78(18) no
C3 C2 C6 C11 . . . -94.94(16) no
C2 C3 C4 C5 . . . 176.86(14) no
C3 C3 C4 C5 7_555 . . 1.1(2) no
C2 C3 C3 C2 . 7_555 7_555 0.00(19) no
C2 C3 C3 C4 . 7_555 7_555 -175.80(12) no
C4 C3 C3 C2 . 7_555 7_555 175.80(12) no
C4 C3 C3 C4 . 7_555 7_555 0.00(19) no
C3 C4 C5 C5 . . 7_555 -1.2(2) no
C4 C5 C5 C4 . 7_555 7_555 0.0(2) no
C2 C6 C7 C8 . . . -172.64(16) no
C11 C6 C7 C8 . . . 0.2(2) no
C2 C6 C11 C10 . . . 173.26(15) no
C7 C6 C11 C10 . . . 0.2(2) no
C6 C7 C8 C9 . . . -0.4(3) no
C7 C8 C9 C10 . . . 0.2(3) no
C8 C9 C10 C11 . . . 0.2(3) no
C9 C10 C11 C6 . . . -0.4(3) no
